data_7025424
loop_
_publ_author_name
'L\'opez-G\'omez, Mar\'ia J'
'Connelly, Neil G.'
'Haddow, Mairi F.'
'Hamilton, Alex'
'Orpen, A. Guy'

_publ_section_title
;
 Fluxional rhodium scorpionate complexes of the
 hydrotris(methimazolyl)borate (Tm) ligand and their static boratrane
 derivatives.
;
_journal_issue 22
_journal_name_full 'Dalton transactions (Cambridge, England : 2003)'
_journal_page_first 5221
_journal_page_last 5230
_journal_paper_doi 10.1039/c000651c
_journal_volume 39
_journal_year 2010
_chemical_formula_moiety 'C30 H30 B N6 P Rh S3, F6 P, C H2 Cl2'
_chemical_formula_sum 'C31 H32 B Cl2 F6 N6 P2 Rh S3'
_chemical_formula_weight 945.37
_chemical_name_systematic
;
?
;
_space_group_IT_number 14
_symmetry_cell_setting monoclinic
_symmetry_space_group_name_Hall '-P 2ybc'
_symmetry_space_group_name_H-M 'P 1 21/c 1'
_atom_sites_solution_hydrogens geom
_atom_sites_solution_primary direct
_atom_sites_solution_secondary difmap
_audit_creation_method SHELXL-97
_cell_angle_alpha 90.00
_cell_angle_beta 93.643(3)
_cell_angle_gamma 90.00
_cell_formula_units_Z 4
_cell_length_a 13.7550(7)
_cell_length_b 27.5304(13)
_cell_length_c 9.7544(5)
_cell_measurement_reflns_used 5010
_cell_measurement_temperature 100(2)
_cell_measurement_theta_max 22.289
_cell_measurement_theta_min 2.5625
_cell_volume 3686.3(3)
_computing_cell_refinement 'Apex II (Bruker-AXS, 2007)'
_computing_data_collection 'Apex II (Bruker-AXS, 2007)'
_computing_data_reduction
;
SAINT v7.34A (Bruker-AXS, 2007) & XPREP v2005/4 (Bruker-AXS, 2005)
;
_computing_molecular_graphics 'Bruker SHELXTL'
_computing_publication_material 'Bruker SHELXTL'
_computing_structure_refinement 'SHELXL-97 (Sheldrick, 1997)'
_computing_structure_solution 'SHELXS-97 (Sheldrick, 1990)'
_diffrn_ambient_temperature 100(2)
_diffrn_detector_area_resol_mean 8.366
_diffrn_measured_fraction_theta_full 0.998
_diffrn_measured_fraction_theta_max 0.998
_diffrn_measurement_device_type 'Bruker-AXS Kappa'
_diffrn_measurement_method '\w & \f scans'
_diffrn_radiation_monochromator graphite
_diffrn_radiation_source 'fine-focus sealed tube'
_diffrn_radiation_type MoK\a
_diffrn_radiation_wavelength 0.71073
_diffrn_reflns_av_R_equivalents 0.1409
_diffrn_reflns_av_sigmaI/netI 0.1360
_diffrn_reflns_limit_h_max 19
_diffrn_reflns_limit_h_min -19
_diffrn_reflns_limit_k_max 38
_diffrn_reflns_limit_k_min -38
_diffrn_reflns_limit_l_max 10
_diffrn_reflns_limit_l_min -13
_diffrn_reflns_number 80297
_diffrn_reflns_theta_full 29.60
_diffrn_reflns_theta_max 29.60
_diffrn_reflns_theta_min 2.10
_exptl_absorpt_coefficient_mu 0.930
_exptl_absorpt_correction_T_max 0.982
_exptl_absorpt_correction_T_min 0.838
_exptl_absorpt_correction_type multi-scan
_exptl_absorpt_process_details 'SADABS - Bruker 2007'
_exptl_crystal_colour yellow
_exptl_crystal_density_diffrn 1.703
_exptl_crystal_density_method 'not measured'
_exptl_crystal_description needle
_exptl_crystal_F_000 1904
_exptl_crystal_size_max 0.39
_exptl_crystal_size_mid 0.04
_exptl_crystal_size_min 0.02
_refine_diff_density_max 0.748
_refine_diff_density_min -1.128
_refine_diff_density_rms 0.152
_refine_ls_extinction_method none
_refine_ls_goodness_of_fit_ref 0.992
_refine_ls_hydrogen_treatment constr
_refine_ls_matrix_type full
_refine_ls_number_parameters 472
_refine_ls_number_reflns 10342
_refine_ls_number_restraints 0
_refine_ls_restrained_S_all 0.992
_refine_ls_R_factor_all 0.1332
_refine_ls_R_factor_gt 0.0496
_refine_ls_shift/su_max 0.002
_refine_ls_shift/su_mean 0.000
_refine_ls_structure_factor_coef Fsqd
_refine_ls_weighting_details 'calc w=1/[\s^2^(Fo^2^)+(0.0290P)^2^+2.4156P] where P=(Fo^2^+2Fc^2^)/3'
_refine_ls_weighting_scheme calc
_refine_ls_wR_factor_gt 0.0757
_refine_ls_wR_factor_ref 0.0967
_reflns_number_gt 5792
_reflns_number_total 10342
_reflns_threshold_expression >2sigma(I)
_cod_data_source_file c000651c.txt
_cod_data_source_block 7
_cod_original_sg_symbol_H-M P21/c
_cod_database_code 7025424

loop_
_symmetry_equiv_pos_as_xyz
'x, y, z'
'-x, y+1/2, -z+1/2'
'-x, -y, -z'
'x, -y-1/2, z-1/2'

loop_
_atom_site_label
_atom_site_type_symbol
_atom_site_fract_x
_atom_site_fract_y
_atom_site_fract_z
_atom_site_U_iso_or_equiv
_atom_site_adp_type
_atom_site_occupancy
_atom_site_symmetry_multiplicity
_atom_site_calc_flag
_atom_site_refinement_flags
Rh1 Rh 0.73797(2) 0.818127(10) 0.09260(3) 0.01035(7) Uani 1 1 d .
P1 P 0.62965(7) 0.88234(3) 0.08510(10) 0.0120(2) Uani 1 1 d .
S1 S 0.81088(7) 0.85217(3) -0.09668(10) 0.0140(2) Uani 1 1 d .
S2 S 0.84047(7) 0.74850(3) 0.07805(10) 0.0149(2) Uani 1 1 d .
S3 S 0.68138(7) 0.78961(3) 0.30200(10) 0.0138(2) Uani 1 1 d .
N1 N 0.8943(2) 0.89072(10) 0.1388(3) 0.0104(6) Uani 1 1 d .
N2 N 0.9477(2) 0.92343(11) -0.0460(3) 0.0131(7) Uani 1 1 d .
N3 N 0.9235(2) 0.81159(10) 0.2619(3) 0.0120(7) Uani 1 1 d .
N4 N 1.0031(2) 0.74331(11) 0.2564(3) 0.0161(7) Uani 1 1 d .
N5 N 0.7974(2) 0.86773(10) 0.3498(3) 0.0112(7) Uani 1 1 d .
N6 N 0.7059(2) 0.85352(11) 0.5208(3) 0.0129(7) Uani 1 1 d .
B1 B 0.8462(3) 0.85027(15) 0.2203(4) 0.0122(9) Uani 1 1 d .
C2 C 0.8853(3) 0.89034(13) 0.0003(4) 0.0117(8) Uani 1 1 d .
C3 C 0.9977(3) 0.94410(13) 0.0658(4) 0.0149(8) Uani 1 1 d .
H3 H 1.0469 0.9682 0.0622 0.018 Uiso 1 1 calc R
C4 C 0.9658(3) 0.92469(13) 0.1803(4) 0.0143(8) Uani 1 1 d .
H4 H 0.9874 0.9325 0.2721 0.017 Uiso 1 1 calc R
C5 C 0.9539(3) 0.93637(14) -0.1910(4) 0.0200(9) Uani 1 1 d .
H5A H 0.9484 0.9069 -0.2474 0.030 Uiso 1 1 calc R
H5B H 1.0167 0.9521 -0.2036 0.030 Uiso 1 1 calc R
H5C H 0.9009 0.9587 -0.2190 0.030 Uiso 1 1 calc R
C6 C 0.9242(3) 0.76708(13) 0.2034(4) 0.0131(8) Uani 1 1 d .
C7 C 1.0541(3) 0.77307(14) 0.3508(4) 0.0187(9) Uani 1 1 d .
H7 H 1.1126 0.7652 0.4031 0.022 Uiso 1 1 calc R
C8 C 1.0044(3) 0.81551(14) 0.3537(4) 0.0171(8) Uani 1 1 d .
H8 H 1.0217 0.8430 0.4087 0.021 Uiso 1 1 calc R
C9 C 1.0295(3) 0.69365(13) 0.2218(4) 0.0216(9) Uani 1 1 d .
H9A H 0.9844 0.6815 0.1479 0.032 Uiso 1 1 calc R
H9B H 1.0260 0.6729 0.3029 0.032 Uiso 1 1 calc R
H9C H 1.0961 0.6932 0.1913 0.032 Uiso 1 1 calc R
C10 C 0.7284(3) 0.83804(13) 0.3966(4) 0.0124(8) Uani 1 1 d .
C11 C 0.7625(3) 0.89400(13) 0.5555(4) 0.0141(8) Uani 1 1 d .
H11 H 0.7615 0.9122 0.6383 0.017 Uiso 1 1 calc R
C12 C 0.8190(3) 0.90278(13) 0.4505(4) 0.0122(8) Uani 1 1 d .
H12 H 0.8652 0.9283 0.4458 0.015 Uiso 1 1 calc R
C13 C 0.5282(3) 0.86332(14) -0.0315(4) 0.0156(8) Uani 1 1 d .
C14 C 0.6377(3) 0.82998(13) 0.6074(4) 0.0158(9) Uani 1 1 d .
H14A H 0.5893 0.8118 0.5498 0.024 Uiso 1 1 calc R
H14B H 0.6046 0.8546 0.6600 0.024 Uiso 1 1 calc R
H14C H 0.6731 0.8076 0.6708 0.024 Uiso 1 1 calc R
C15 C 0.5304(3) 0.81719(14) -0.0898(4) 0.0155(8) Uani 1 1 d .
H15 H 0.5844 0.7965 -0.0683 0.019 Uiso 1 1 calc R
C16 C 0.4546(3) 0.80123(15) -0.1785(4) 0.0252(10) Uani 1 1 d .
H16 H 0.4564 0.7697 -0.2178 0.030 Uiso 1 1 calc R
C17 C 0.3764(3) 0.83162(16) -0.2096(5) 0.0282(11) Uani 1 1 d .
H17 H 0.3246 0.8209 -0.2713 0.034 Uiso 1 1 calc R
C18 C 0.3724(3) 0.87720(15) -0.1523(4) 0.0228(10) Uani 1 1 d .
H18 H 0.3181 0.8978 -0.1740 0.027 Uiso 1 1 calc R
C19 C 0.4477(3) 0.89272(15) -0.0631(4) 0.0199(9) Uani 1 1 d .
H19 H 0.4447 0.9240 -0.0225 0.024 Uiso 1 1 calc R
C20 C 0.6684(3) 0.94045(13) 0.0120(4) 0.0140(8) Uani 1 1 d .
C21 C 0.7339(3) 0.97034(12) 0.0878(4) 0.0159(8) Uani 1 1 d .
H21 H 0.7563 0.9612 0.1783 0.019 Uiso 1 1 calc R
C22 C 0.7667(3) 1.01324(14) 0.0321(4) 0.0197(9) Uani 1 1 d .
H22 H 0.8091 1.0339 0.0859 0.024 Uiso 1 1 calc R
C23 C 0.7379(3) 1.02601(14) -0.1012(5) 0.0246(10) Uani 1 1 d .
H23 H 0.7615 1.0551 -0.1397 0.030 Uiso 1 1 calc R
C24 C 0.6745(3) 0.99630(14) -0.1783(4) 0.0231(10) Uani 1 1 d .
H24 H 0.6551 1.0049 -0.2703 0.028 Uiso 1 1 calc R
C25 C 0.6391(3) 0.95399(14) -0.1226(4) 0.0174(9) Uani 1 1 d .
H25 H 0.5947 0.9341 -0.1760 0.021 Uiso 1 1 calc R
C26 C 0.5655(3) 0.89845(14) 0.2380(4) 0.0155(8) Uani 1 1 d .
C27 C 0.5907(3) 0.93742(14) 0.3239(4) 0.0187(9) Uani 1 1 d .
H27 H 0.6411 0.9589 0.3004 0.022 Uiso 1 1 calc R
C28 C 0.5433(3) 0.94528(16) 0.4436(4) 0.0274(11) Uani 1 1 d .
H28 H 0.5630 0.9713 0.5029 0.033 Uiso 1 1 calc R
C29 C 0.4679(3) 0.91556(18) 0.4767(5) 0.0322(12) Uani 1 1 d .
H29 H 0.4345 0.9215 0.5573 0.039 Uiso 1 1 calc R
C30 C 0.4409(3) 0.87688(17) 0.3918(5) 0.0293(11) Uani 1 1 d .
H30 H 0.3887 0.8564 0.4142 0.035 Uiso 1 1 calc R
C31 C 0.4898(3) 0.86786(15) 0.2737(4) 0.0200(9) Uani 1 1 d .
H31 H 0.4717 0.8408 0.2172 0.024 Uiso 1 1 calc R
C32 C 0.2353(3) 0.66130(16) 0.6578(5) 0.0362(12) Uani 1 1 d .
H32A H 0.2884 0.6397 0.6307 0.043 Uiso 1 1 calc R
H32B H 0.2137 0.6497 0.7470 0.043 Uiso 1 1 calc R
Cl1 Cl 0.13861(10) 0.65821(5) 0.53482(15) 0.0576(4) Uani 1 1 d .
Cl2 Cl 0.27938(10) 0.72067(5) 0.6763(2) 0.0874(7) Uani 1 1 d .
P2 P 0.16059(8) 0.94282(4) 0.53655(12) 0.0219(3) Uani 1 1 d .
F1 F 0.26850(18) 0.96204(11) 0.5652(3) 0.0556(9) Uani 1 1 d .
F2 F 0.12217(17) 0.98500(8) 0.6312(3) 0.0300(6) Uani 1 1 d .
F3 F 0.1717(2) 0.90867(9) 0.6697(3) 0.0515(8) Uani 1 1 d .
F4 F 0.05140(16) 0.92273(8) 0.5099(2) 0.0268(6) Uani 1 1 d .
F5 F 0.1457(2) 0.97732(11) 0.4065(3) 0.0571(9) Uani 1 1 d .
F6 F 0.1977(2) 0.90052(12) 0.4428(4) 0.0756(12) Uani 1 1 d .

loop_
_atom_site_aniso_label
_atom_site_aniso_U_11
_atom_site_aniso_U_22
_atom_site_aniso_U_33
_atom_site_aniso_U_23
_atom_site_aniso_U_13
_atom_site_aniso_U_12
Rh1 0.01003(14) 0.01021(14) 0.01080(14) -0.00088(14) 0.00048(11) -0.00090(13)
P1 0.0112(5) 0.0120(5) 0.0129(5) -0.0002(4) 0.0007(4) -0.0004(4)
S1 0.0160(5) 0.0154(5) 0.0108(5) -0.0012(4) 0.0009(4) -0.0027(4)
S2 0.0156(5) 0.0119(5) 0.0171(5) -0.0036(4) -0.0006(4) 0.0016(4)
S3 0.0153(5) 0.0120(5) 0.0141(5) 0.0000(4) 0.0023(4) -0.0033(4)
N1 0.0113(16) 0.0109(16) 0.0088(15) 0.0015(13) -0.0009(13) -0.0024(13)
N2 0.0156(17) 0.0139(17) 0.0101(16) 0.0002(14) 0.0024(13) -0.0021(13)
N3 0.0127(16) 0.0095(16) 0.0139(16) -0.0002(13) 0.0032(13) -0.0021(13)
N4 0.0151(17) 0.0133(17) 0.0195(18) 0.0026(14) -0.0016(14) 0.0052(14)
N5 0.0119(16) 0.0120(16) 0.0097(16) -0.0004(13) 0.0006(13) -0.0021(13)
N6 0.0148(17) 0.0143(17) 0.0098(16) 0.0016(14) 0.0028(13) 0.0004(13)
B1 0.015(2) 0.010(2) 0.012(2) -0.0009(18) 0.0032(18) 0.0003(17)
C2 0.0106(19) 0.0095(19) 0.0153(19) 0.0006(16) 0.0036(16) 0.0004(15)
C3 0.014(2) 0.014(2) 0.017(2) 0.0001(17) 0.0013(17) -0.0053(16)
C4 0.012(2) 0.014(2) 0.017(2) -0.0043(17) -0.0012(16) -0.0022(16)
C5 0.027(2) 0.021(2) 0.012(2) 0.0020(18) 0.0045(18) -0.0048(18)
C6 0.0111(19) 0.0116(19) 0.017(2) 0.0012(16) 0.0045(16) 0.0028(15)
C7 0.015(2) 0.018(2) 0.021(2) 0.0011(18) -0.0071(18) 0.0001(17)
C8 0.017(2) 0.018(2) 0.0156(19) 0.0013(18) -0.0027(16) -0.0027(18)
C9 0.025(2) 0.014(2) 0.026(2) -0.0006(18) -0.0003(19) 0.0101(17)
C10 0.0114(18) 0.0133(19) 0.0123(19) 0.0025(16) -0.0018(16) 0.0028(15)
C11 0.017(2) 0.014(2) 0.0105(19) -0.0021(16) -0.0049(16) -0.0001(16)
C12 0.0130(19) 0.0117(19) 0.0112(19) 0.0000(16) -0.0049(16) -0.0013(15)
C13 0.014(2) 0.019(2) 0.014(2) 0.0030(17) 0.0014(16) -0.0036(16)
C14 0.019(2) 0.015(2) 0.014(2) 0.0018(16) 0.0064(17) -0.0005(16)
C15 0.0097(18) 0.016(2) 0.020(2) 0.0016(19) -0.0005(16) -0.0015(17)
C16 0.021(2) 0.023(2) 0.031(3) -0.008(2) -0.002(2) -0.0028(19)
C17 0.016(2) 0.036(3) 0.031(3) -0.007(2) -0.0087(19) -0.005(2)
C18 0.016(2) 0.028(2) 0.024(2) -0.002(2) -0.0035(19) 0.0035(18)
C19 0.019(2) 0.019(2) 0.021(2) 0.0003(18) -0.0008(18) 0.0031(18)
C20 0.014(2) 0.0120(19) 0.016(2) -0.0010(16) 0.0026(16) 0.0043(16)
C21 0.0152(19) 0.0117(18) 0.021(2) -0.0009(18) 0.0019(16) 0.0001(17)
C22 0.015(2) 0.016(2) 0.029(2) -0.0037(19) -0.0002(19) -0.0034(17)
C23 0.026(2) 0.012(2) 0.036(3) 0.004(2) 0.007(2) -0.0029(17)
C24 0.027(2) 0.022(2) 0.020(2) 0.0032(19) 0.0030(19) -0.0013(19)
C25 0.017(2) 0.018(2) 0.017(2) -0.0025(18) 0.0023(17) 0.0018(17)
C26 0.014(2) 0.018(2) 0.014(2) 0.0017(17) -0.0019(16) 0.0082(16)
C27 0.018(2) 0.017(2) 0.020(2) -0.0019(18) -0.0025(18) 0.0058(17)
C28 0.033(3) 0.028(3) 0.021(2) -0.006(2) -0.002(2) 0.017(2)
C29 0.026(3) 0.051(3) 0.021(2) 0.001(2) 0.006(2) 0.019(2)
C30 0.016(2) 0.045(3) 0.028(3) 0.007(2) 0.007(2) 0.004(2)
C31 0.012(2) 0.028(2) 0.019(2) -0.0003(19) -0.0010(17) 0.0050(18)
C32 0.034(3) 0.025(3) 0.047(3) -0.002(2) -0.010(2) 0.001(2)
Cl1 0.0557(9) 0.0633(10) 0.0503(9) 0.0189(8) -0.0231(7) -0.0222(8)
Cl2 0.0359(8) 0.0345(8) 0.191(2) -0.0340(11) -0.0014(11) -0.0103(7)
P2 0.0145(6) 0.0248(6) 0.0263(6) -0.0086(5) 0.0000(5) 0.0003(5)
F1 0.0145(14) 0.060(2) 0.091(3) -0.0304(18) -0.0017(15) -0.0079(13)
F2 0.0325(14) 0.0204(13) 0.0390(16) -0.0076(12) 0.0163(12) -0.0078(11)
F3 0.0534(19) 0.0291(16) 0.066(2) 0.0190(15) -0.0387(16) -0.0057(14)
F4 0.0190(13) 0.0351(15) 0.0256(14) -0.0053(12) -0.0047(11) -0.0052(11)
F5 0.068(2) 0.076(2) 0.0272(16) 0.0181(16) 0.0045(15) -0.0268(18)
F6 0.0397(18) 0.071(2) 0.120(3) -0.072(2) 0.0330(19) -0.0075(16)

loop_
_atom_type_symbol
_atom_type_description
_atom_type_scat_dispersion_real
_atom_type_scat_dispersion_imag
_atom_type_scat_source
C C 0.0033 0.0016 'International Tables Vol C Tables 4.2.6.8 and 6.1.1.4'
H H 0.0000 0.0000 'International Tables Vol C Tables 4.2.6.8 and 6.1.1.4'
B B 0.0013 0.0007 'International Tables Vol C Tables 4.2.6.8 and 6.1.1.4'
N N 0.0061 0.0033 'International Tables Vol C Tables 4.2.6.8 and 6.1.1.4'
P P 0.1023 0.0942 'International Tables Vol C Tables 4.2.6.8 and 6.1.1.4'
S S 0.1246 0.1234 'International Tables Vol C Tables 4.2.6.8 and 6.1.1.4'
Rh Rh -1.1178 0.9187 'International Tables Vol C Tables 4.2.6.8 and 6.1.1.4'
F F 0.0171 0.0103 'International Tables Vol C Tables 4.2.6.8 and 6.1.1.4'
Cl Cl 0.1484 0.1585 'International Tables Vol C Tables 4.2.6.8 and 6.1.1.4'

loop_
_geom_angle_atom_site_label_1
_geom_angle_atom_site_label_2
_geom_angle_atom_site_label_3
_geom_angle
_geom_angle_publ_flag
B1 Rh1 P1 97.42(12) yes
B1 Rh1 S1 88.61(12) yes
P1 Rh1 S1 88.65(3) yes
B1 Rh1 S3 83.47(12) yes
P1 Rh1 S3 91.97(3) yes
S1 Rh1 S3 172.07(4) yes
B1 Rh1 S2 88.52(12) yes
P1 Rh1 S2 173.71(4) yes
S1 Rh1 S2 89.45(3) yes
S3 Rh1 S2 90.73(3) yes
C13 P1 C26 100.84(17) ?
C13 P1 C20 103.69(17) ?
C26 P1 C20 105.68(17) ?
C13 P1 Rh1 105.48(13) ?
C26 P1 Rh1 120.12(12) ?
C20 P1 Rh1 118.33(12) ?
C2 S1 Rh1 94.63(13) yes
C6 S2 Rh1 95.22(13) yes
C10 S3 Rh1 94.16(13) yes
C2 N1 C4 108.3(3) ?
C2 N1 B1 119.7(3) ?
C4 N1 B1 130.6(3) ?
C2 N2 C3 108.1(3) ?
C2 N2 C5 124.4(3) ?
C3 N2 C5 127.4(3) ?
C6 N3 C8 108.4(3) ?
C6 N3 B1 122.6(3) ?
C8 N3 B1 128.9(3) ?
C6 N4 C7 109.3(3) ?
C6 N4 C9 125.1(3) ?
C7 N4 C9 125.6(3) ?
C10 N5 C12 107.6(3) ?
C10 N5 B1 116.0(3) ?
C12 N5 B1 135.0(3) ?
C10 N6 C11 108.6(3) ?
C10 N6 C14 125.4(3) ?
C11 N6 C14 126.0(3) ?
N3 B1 N1 108.9(3) ?
N3 B1 N5 109.1(3) ?
N1 B1 N5 114.8(3) ?
N3 B1 Rh1 108.7(2) ?
N1 B1 Rh1 108.3(3) ?
N5 B1 Rh1 106.9(2) ?
N1 C2 N2 108.1(3) ?
N1 C2 S1 124.9(3) ?
N2 C2 S1 126.9(3) ?
C4 C3 N2 108.9(3) ?
C4 C3 H3 125.6 ?
N2 C3 H3 125.6 ?
C3 C4 N1 106.7(3) ?
C3 C4 H4 126.6 ?
N1 C4 H4 126.6 ?
N2 C5 H5A 109.5 ?
N2 C5 H5B 109.5 ?
H5A C5 H5B 109.5 ?
N2 C5 H5C 109.5 ?
H5A C5 H5C 109.5 ?
H5B C5 H5C 109.5 ?
N4 C6 N3 107.8(3) ?
N4 C6 S2 128.5(3) ?
N3 C6 S2 123.5(3) ?
C8 C7 N4 106.7(3) ?
C8 C7 H7 126.7 ?
N4 C7 H7 126.7 ?
C7 C8 N3 107.8(3) ?
C7 C8 H8 126.1 ?
N3 C8 H8 126.1 ?
N4 C9 H9A 109.5 ?
N4 C9 H9B 109.5 ?
H9A C9 H9B 109.5 ?
N4 C9 H9C 109.5 ?
H9A C9 H9C 109.5 ?
H9B C9 H9C 109.5 ?
N6 C10 N5 108.7(3) ?
N6 C10 S3 129.1(3) ?
N5 C10 S3 122.3(3) ?
C12 C11 N6 107.4(3) ?
C12 C11 H11 126.3 ?
N6 C11 H11 126.3 ?
C11 C12 N5 107.7(3) ?
C11 C12 H12 126.1 ?
N5 C12 H12 126.1 ?
C19 C13 C15 118.6(4) ?
C19 C13 P1 122.6(3) ?
C15 C13 P1 118.8(3) ?
N6 C14 H14A 109.5 ?
N6 C14 H14B 109.5 ?
H14A C14 H14B 109.5 ?
N6 C14 H14C 109.5 ?
H14A C14 H14C 109.5 ?
H14B C14 H14C 109.5 ?
C16 C15 C13 120.7(4) ?
C16 C15 H15 119.7 ?
C13 C15 H15 119.7 ?
C17 C16 C15 119.3(4) ?
C17 C16 H16 120.3 ?
C15 C16 H16 120.3 ?
C18 C17 C16 120.9(4) ?
C18 C17 H17 119.5 ?
C16 C17 H17 119.5 ?
C17 C18 C19 119.4(4) ?
C17 C18 H18 120.3 ?
C19 C18 H18 120.3 ?
C18 C19 C13 121.0(4) ?
C18 C19 H19 119.5 ?
C13 C19 H19 119.5 ?
C21 C20 C25 118.5(3) ?
C21 C20 P1 119.9(3) ?
C25 C20 P1 121.4(3) ?
C22 C21 C20 120.6(4) ?
C22 C21 H21 119.7 ?
C20 C21 H21 119.7 ?
C23 C22 C21 120.4(4) ?
C23 C22 H22 119.8 ?
C21 C22 H22 119.8 ?
C22 C23 C24 119.7(4) ?
C22 C23 H23 120.2 ?
C24 C23 H23 120.2 ?
C23 C24 C25 120.6(4) ?
C23 C24 H24 119.7 ?
C25 C24 H24 119.7 ?
C24 C25 C20 120.3(4) ?
C24 C25 H25 119.9 ?
C20 C25 H25 119.9 ?
C27 C26 C31 118.3(4) ?
C27 C26 P1 124.1(3) ?
C31 C26 P1 117.4(3) ?
C28 C27 C26 120.9(4) ?
C28 C27 H27 119.6 ?
C26 C27 H27 119.6 ?
C29 C28 C27 120.4(4) ?
C29 C28 H28 119.8 ?
C27 C28 H28 119.8 ?
C28 C29 C30 119.6(4) ?
C28 C29 H29 120.2 ?
C30 C29 H29 120.2 ?
C29 C30 C31 120.4(4) ?
C29 C30 H30 119.8 ?
C31 C30 H30 119.8 ?
C30 C31 C26 120.3(4) ?
C30 C31 H31 119.9 ?
C26 C31 H31 119.9 ?
Cl1 C32 Cl2 111.3(3) ?
Cl1 C32 H32A 109.4 ?
Cl2 C32 H32A 109.4 ?
Cl1 C32 H32B 109.4 ?
Cl2 C32 H32B 109.4 ?
H32A C32 H32B 108.0 ?
F1 P2 F6 90.82(15) ?
F1 P2 F5 90.75(17) ?
F6 P2 F5 90.5(2) ?
F1 P2 F2 89.77(14) ?
F6 P2 F2 179.34(16) ?
F5 P2 F2 89.78(16) ?
F1 P2 F3 90.75(17) ?
F6 P2 F3 91.1(2) ?
F5 P2 F3 177.81(18) ?
F2 P2 F3 88.64(15) ?
F1 P2 F4 179.00(18) ?
F6 P2 F4 89.19(14) ?
F5 P2 F4 90.25(15) ?
F2 P2 F4 90.21(13) ?
F3 P2 F4 88.25(14) ?

loop_
_geom_bond_atom_site_label_1
_geom_bond_atom_site_label_2
_geom_bond_distance
_geom_bond_publ_flag
Rh1 B1 2.077(4) yes
Rh1 P1 2.3101(10) yes
Rh1 S1 2.3514(10) yes
Rh1 S3 2.3657(10) yes
Rh1 S2 2.3892(10) yes
P1 C13 1.821(4) ?
P1 C26 1.835(4) ?
P1 C20 1.844(4) ?
S1 C2 1.710(4) yes
S2 C6 1.704(4) yes
S3 C10 1.724(4) yes
N1 C2 1.349(4) ?
N1 C4 1.398(4) ?
N1 B1 1.541(5) yes
N2 C2 1.349(4) ?
N2 C3 1.375(5) ?
N2 C5 1.466(5) ?
N3 C6 1.352(4) ?
N3 C8 1.387(5) ?
N3 B1 1.541(5) yes
N4 C6 1.342(5) ?
N4 C7 1.389(5) ?
N4 C9 1.460(4) ?
N5 C10 1.354(4) ?
N5 C12 1.395(4) ?
N5 B1 1.545(5) yes
N6 C10 1.339(4) ?
N6 C11 1.389(5) ?
N6 C14 1.455(4) ?
C3 C4 1.338(5) ?
C3 H3 0.9500 ?
C4 H4 0.9500 ?
C5 H5A 0.9800 ?
C5 H5B 0.9800 ?
C5 H5C 0.9800 ?
C7 C8 1.356(5) ?
C7 H7 0.9500 ?
C8 H8 0.9500 ?
C9 H9A 0.9800 ?
C9 H9B 0.9800 ?
C9 H9C 0.9800 ?
C11 C12 1.347(5) ?
C11 H11 0.9500 ?
C12 H12 0.9500 ?
C13 C19 1.389(5) ?
C13 C15 1.392(5) ?
C14 H14A 0.9800 ?
C14 H14B 0.9800 ?
C14 H14C 0.9800 ?
C15 C16 1.383(5) ?
C15 H15 0.9500 ?
C16 C17 1.382(6) ?
C16 H16 0.9500 ?
C17 C18 1.376(6) ?
C17 H17 0.9500 ?
C18 C19 1.378(6) ?
C18 H18 0.9500 ?
C19 H19 0.9500 ?
C20 C21 1.397(5) ?
C20 C25 1.399(5) ?
C21 C22 1.387(5) ?
C21 H21 0.9500 ?
C22 C23 1.380(6) ?
C22 H22 0.9500 ?
C23 C24 1.383(6) ?
C23 H23 0.9500 ?
C24 C25 1.387(5) ?
C24 H24 0.9500 ?
C25 H25 0.9500 ?
C26 C27 1.392(5) ?
C26 C31 1.401(5) ?
C27 C28 1.391(5) ?
C27 H27 0.9500 ?
C28 C29 1.375(6) ?
C28 H28 0.9500 ?
C29 C30 1.385(6) ?
C29 H29 0.9500 ?
C30 C31 1.392(5) ?
C30 H30 0.9500 ?
C31 H31 0.9500 ?
C32 Cl1 1.735(5) ?
C32 Cl2 1.749(4) ?
C32 H32A 0.9900 ?
C32 H32B 0.9900 ?
P2 F1 1.584(3) ?
P2 F6 1.585(3) ?
P2 F5 1.588(3) ?
P2 F2 1.594(2) ?
P2 F3 1.602(3) ?
P2 F4 1.606(2) ?

loop_
_geom_torsion_atom_site_label_1
_geom_torsion_atom_site_label_2
_geom_torsion_atom_site_label_3
_geom_torsion_atom_site_label_4
_geom_torsion
B1 Rh1 P1 C13 177.15(17)
S1 Rh1 P1 C13 88.72(13)
S3 Rh1 P1 C13 -99.18(13)
S2 Rh1 P1 C13 16.2(4)
B1 Rh1 P1 C26 -70.12(19)
S1 Rh1 P1 C26 -158.54(15)
S3 Rh1 P1 C26 13.55(15)
S2 Rh1 P1 C26 129.0(3)
B1 Rh1 P1 C20 61.78(19)
S1 Rh1 P1 C20 -26.64(15)
S3 Rh1 P1 C20 145.45(15)
S2 Rh1 P1 C20 -99.1(4)
B1 Rh1 S1 C2 -12.56(17)
P1 Rh1 S1 C2 84.90(12)
S3 Rh1 S1 C2 -9.7(3)
S2 Rh1 S1 C2 -101.10(12)
B1 Rh1 S2 C6 9.57(17)
P1 Rh1 S2 C6 170.6(3)
S1 Rh1 S2 C6 98.20(13)
S3 Rh1 S2 C6 -73.88(13)
B1 Rh1 S3 C10 28.32(17)
P1 Rh1 S3 C10 -68.93(13)
S1 Rh1 S3 C10 25.5(3)
S2 Rh1 S3 C10 116.75(13)
C6 N3 B1 N1 -108.1(4)
C8 N3 B1 N1 67.7(5)
C6 N3 B1 N5 125.8(3)
C8 N3 B1 N5 -58.4(5)
C6 N3 B1 Rh1 9.6(4)
C8 N3 B1 Rh1 -174.6(3)
C2 N1 B1 N3 98.1(4)
C4 N1 B1 N3 -66.6(5)
C2 N1 B1 N5 -139.2(3)
C4 N1 B1 N5 56.1(5)
C2 N1 B1 Rh1 -19.8(4)
C4 N1 B1 Rh1 175.4(3)
C10 N5 B1 N3 -79.0(4)
C12 N5 B1 N3 85.6(5)
C10 N5 B1 N1 158.5(3)
C12 N5 B1 N1 -37.0(6)
C10 N5 B1 Rh1 38.4(4)
C12 N5 B1 Rh1 -157.1(3)
P1 Rh1 B1 N3 171.3(2)
S1 Rh1 B1 N3 -100.3(2)
S3 Rh1 B1 N3 80.1(2)
S2 Rh1 B1 N3 -10.8(2)
P1 Rh1 B1 N1 -70.6(2)
S1 Rh1 B1 N1 17.8(2)
S3 Rh1 B1 N1 -161.8(2)
S2 Rh1 B1 N1 107.3(2)
P1 Rh1 B1 N5 53.6(2)
S1 Rh1 B1 N5 142.1(2)
S3 Rh1 B1 N5 -37.5(2)
S2 Rh1 B1 N5 -128.4(2)
C4 N1 C2 N2 -0.9(4)
B1 N1 C2 N2 -168.7(3)
C4 N1 C2 S1 176.5(3)
B1 N1 C2 S1 8.7(5)
C3 N2 C2 N1 1.1(4)
C5 N2 C2 N1 -175.1(3)
C3 N2 C2 S1 -176.2(3)
C5 N2 C2 S1 7.6(5)
Rh1 S1 C2 N1 5.8(3)
Rh1 S1 C2 N2 -177.3(3)
C2 N2 C3 C4 -0.9(4)
C5 N2 C3 C4 175.1(3)
N2 C3 C4 N1 0.4(4)
C2 N1 C4 C3 0.3(4)
B1 N1 C4 C3 166.3(3)
C7 N4 C6 N3 0.0(4)
C9 N4 C6 N3 178.9(3)
C7 N4 C6 S2 176.5(3)
C9 N4 C6 S2 -4.6(6)
C8 N3 C6 N4 0.1(4)
B1 N3 C6 N4 176.6(3)
C8 N3 C6 S2 -176.7(3)
B1 N3 C6 S2 -0.1(5)
Rh1 S2 C6 N4 176.2(3)
Rh1 S2 C6 N3 -7.8(3)
C6 N4 C7 C8 0.0(4)
C9 N4 C7 C8 -178.9(3)
N4 C7 C8 N3 0.1(4)
C6 N3 C8 C7 -0.1(4)
B1 N3 C8 C7 -176.4(3)
C11 N6 C10 N5 -0.5(4)
C14 N6 C10 N5 -177.2(3)
C11 N6 C10 S3 -179.9(3)
C14 N6 C10 S3 3.4(6)
C12 N5 C10 N6 0.6(4)
B1 N5 C10 N6 169.2(3)
C12 N5 C10 S3 180.0(3)
B1 N5 C10 S3 -11.4(4)
Rh1 S3 C10 N6 162.2(3)
Rh1 S3 C10 N5 -17.0(3)
C10 N6 C11 C12 0.2(4)
C14 N6 C11 C12 176.9(3)
N6 C11 C12 N5 0.1(4)
C10 N5 C12 C11 -0.4(4)
B1 N5 C12 C11 -165.8(4)
C26 P1 C13 C19 54.6(3)
C20 P1 C13 C19 -54.7(3)
Rh1 P1 C13 C19 -179.7(3)
C26 P1 C13 C15 -124.3(3)
C20 P1 C13 C15 126.4(3)
Rh1 P1 C13 C15 1.3(3)
C19 C13 C15 C16 0.8(6)
P1 C13 C15 C16 179.8(3)
C13 C15 C16 C17 0.2(6)
C15 C16 C17 C18 -0.7(7)
C16 C17 C18 C19 0.2(6)
C17 C18 C19 C13 0.8(6)
C15 C13 C19 C18 -1.3(6)
P1 C13 C19 C18 179.8(3)
C13 P1 C20 C21 168.6(3)
C26 P1 C20 C21 62.9(3)
Rh1 P1 C20 C21 -75.1(3)
C13 P1 C20 C25 -16.1(3)
C26 P1 C20 C25 -121.8(3)
Rh1 P1 C20 C25 100.2(3)
C25 C20 C21 C22 2.0(5)
P1 C20 C21 C22 177.5(3)
C20 C21 C22 C23 -2.6(6)
C21 C22 C23 C24 1.4(6)
C22 C23 C24 C25 0.5(6)
C23 C24 C25 C20 -1.0(6)
C21 C20 C25 C24 -0.2(5)
P1 C20 C25 C24 -175.6(3)
C13 P1 C26 C27 -142.5(3)
C20 P1 C26 C27 -34.7(4)
Rh1 P1 C26 C27 102.4(3)
C13 P1 C26 C31 41.1(3)
C20 P1 C26 C31 148.8(3)
Rh1 P1 C26 C31 -74.0(3)
C31 C26 C27 C28 1.2(6)
P1 C26 C27 C28 -175.2(3)
C26 C27 C28 C29 -2.4(6)
C27 C28 C29 C30 1.6(6)
C28 C29 C30 C31 0.2(6)
C29 C30 C31 C26 -1.4(6)
C27 C26 C31 C30 0.6(6)
P1 C26 C31 C30 177.3(3)
